data_2225509
loop_
_publ_author_name
'Cholewinski, Grzegorz'
'Chojnacki, Jaroslaw'
'Pikies, Jerzy'
'Rachon, Janusz'

_publ_section_title
;
 5,5-Dimethyl-2-methylseleno-1,3,2-dioxaphosphorinan-2-one
;
_journal_coeditor_code DN2544
_journal_issue 4
_journal_name_full 'Acta Crystallographica Section E'
_journal_page_first o856
_journal_paper_doi 10.1107/S1600536810008330
_journal_volume 66
_journal_year 2010
_chemical_formula_iupac 'C6 H13 O3 P1 Se1'
_chemical_formula_moiety 'C6 H13 O3 P1 Se1'
_chemical_formula_sum 'C6 H13 O3 P Se'
_chemical_formula_weight 243.09
_chemical_melting_point 364.0(10)
_chemical_name_systematic
;
5,5-Dimethyl-2-methylseleno-1,3,2-dioxaphosphorinan-2-one
;
_space_group_IT_number 9
_symmetry_cell_setting monoclinic
_symmetry_space_group_name_Hall 'C -2yc'
_symmetry_space_group_name_H-M 'C 1 c 1'
_atom_sites_solution_hydrogens geom
_atom_sites_solution_primary direct
_atom_sites_solution_secondary difmap
_audit_conform_dict_name cif_core.dic
_audit_conform_dict_version 2.4
_audit_creation_method 'WinGX routine CIF_UPDATE'
_cell_angle_alpha 90.00
_cell_angle_beta 101.078(5)
_cell_angle_gamma 90.00
_cell_formula_units_Z 4
_cell_length_a 9.2252(4)
_cell_length_b 9.4842(4)
_cell_length_c 11.4160(6)
_cell_measurement_reflns_used 3018
_cell_measurement_temperature 150(2)
_cell_measurement_theta_max 28.5921
_cell_measurement_theta_min 3.0999
_cell_volume 980.22(8)
_computing_cell_refinement
;
CrysAlis RED (Oxford Diffraction, 2009)
;
_computing_data_collection
;
CrysAlis CCD (Oxford Diffraction, 2009)
;
_computing_data_reduction
;
CrysAlis RED (Oxford Diffraction, 2009)
;
_computing_molecular_graphics 'ORTEP-3 for Windows (Farrugia, 1997) and Mercury (Macrae <i>et al.</i>,  2006)'
_computing_publication_material
;
WinGX (Farrugia, 1999), PLATON (Spek, 2009) and publCIF (Westrip,
2010)
;
_computing_structure_refinement 'SHELXL97 (Sheldrick, 2008)'
_computing_structure_solution 'SHELXS97 (Sheldrick, 2008)'
_diffrn_ambient_temperature 150(2)
_diffrn_detector_area_resol_mean 8.1883
_diffrn_measured_fraction_theta_full 0.991
_diffrn_measured_fraction_theta_max 0.991
_diffrn_measurement_device_type 'Oxford Diffraction KM-4-CCD'
_diffrn_measurement_method '\w scans, 0.8\% width'
_diffrn_radiation_monochromator graphite
_diffrn_radiation_source 'Mo Ka radiation'
_diffrn_radiation_type MoK\a
_diffrn_radiation_wavelength 0.71073
_diffrn_reflns_av_R_equivalents 0.0446
_diffrn_reflns_limit_h_max 11
_diffrn_reflns_limit_h_min -11
_diffrn_reflns_limit_k_max 11
_diffrn_reflns_limit_k_min -11
_diffrn_reflns_limit_l_max 14
_diffrn_reflns_limit_l_min -5
_diffrn_reflns_number 3146
_diffrn_reflns_theta_full 27
_diffrn_reflns_theta_max 27
_diffrn_reflns_theta_min 3.11
_exptl_absorpt_coefficient_mu 3.956
_exptl_absorpt_correction_T_max 0.372
_exptl_absorpt_correction_T_min 0.179
_exptl_absorpt_correction_type analytical
_exptl_absorpt_process_details
;
[CrysAlis RED (Oxford Diffraction, 2009), using a multifaceted crystal
model based on expressions derived by Clark & Reid (1995)]
;
_exptl_crystal_colour colourless
_exptl_crystal_density_diffrn 1.647
_exptl_crystal_density_method 'not measured'
_exptl_crystal_description needless
_exptl_crystal_F_000 488
_exptl_crystal_size_max 0.594
_exptl_crystal_size_mid 0.409
_exptl_crystal_size_min 0.276
_refine_diff_density_max 0.694
_refine_diff_density_min -0.326
_refine_ls_abs_structure_details 'Flack (1983), 189 Friedel pairs'
_refine_ls_abs_structure_Flack -0.009(10)
_refine_ls_extinction_method none
_refine_ls_goodness_of_fit_ref 1.054
_refine_ls_hydrogen_treatment constr
_refine_ls_matrix_type full
_refine_ls_number_parameters 103
_refine_ls_number_reflns 1238
_refine_ls_number_restraints 2
_refine_ls_restrained_S_all 1.053
_refine_ls_R_factor_all 0.0263
_refine_ls_R_factor_gt 0.0259
_refine_ls_shift/su_max 0.005
_refine_ls_shift/su_mean 0
_refine_ls_structure_factor_coef Fsqd
_refine_ls_weighting_details 'calc w=1/[\s^2^(Fo^2^)+(0.0472P)^2^] where P=(Fo^2^+2Fc^2^)/3'
_refine_ls_weighting_scheme calc
_refine_ls_wR_factor_gt 0.065
_refine_ls_wR_factor_ref 0.0651
_reflns_number_gt 1214
_reflns_number_total 1238
_reflns_threshold_expression >2\s(I)
_cod_data_source_file dn2544.cif
_cod_data_source_block I
_cod_original_sg_symbol_H-M 'C c'
_cod_database_code 2225509
_cod_database_fobs_code 2225509

loop_
_symmetry_equiv_pos_as_xyz
'x, y, z'
'x, -y, z+1/2'
'x+1/2, y+1/2, z'
'x+1/2, -y+1/2, z+1/2'

loop_
_atom_site_type_symbol
_atom_site_label
_atom_site_fract_x
_atom_site_fract_y
_atom_site_fract_z
_atom_site_U_iso_or_equiv
_atom_site_adp_type
_atom_site_calc_flag
_atom_site_refinement_flags
_atom_site_occupancy
_atom_site_disorder_assembly
_atom_site_disorder_group
Se Se1 0.50195(3) 0.96219(3) 0.92664(3) 0.03344(13) Uani d . 1 . .
P P1 0.69226(10) 0.84725(9) 0.88178(8) 0.02227(18) Uani d . 1 . .
O O1 0.7985(3) 0.9613(2) 0.8432(2) 0.0256(6) Uani d . 1 . .
O O2 0.7776(3) 0.7862(3) 1.0038(2) 0.0268(5) Uani d . 1 . .
O O3 0.6521(3) 0.7389(3) 0.7910(3) 0.0352(6) Uani d . 1 . .
C C1 0.8748(4) 1.0581(4) 0.9339(3) 0.0264(7) Uani d . 1 . .
H H1A 0.8017 1.1201 0.9614 0.032 Uiso calc R 1 . .
H H1B 0.9427 1.1185 0.8986 0.032 Uiso calc R 1 . .
C C2 0.8592(4) 0.8836(4) 1.0927(3) 0.0267(7) Uani d . 1 . .
H H2A 0.9173 0.8285 1.1592 0.032 Uiso calc R 1 . .
H H2B 0.7882 0.9426 1.1257 0.032 Uiso calc R 1 . .
C C3 0.9621(4) 0.9780(4) 1.0400(3) 0.0234(7) Uani d . 1 . .
C C4 1.0265(5) 1.0859(5) 1.1365(4) 0.0352(8) Uani d . 1 . .
H H4A 0.9463 1.1423 1.1576 0.053 Uiso calc R 1 . .
H H4B 1.0957 1.1479 1.1061 0.053 Uiso calc R 1 . .
H H4C 1.0785 1.0361 1.2075 0.053 Uiso calc R 1 . .
C C5 1.0866(4) 0.8934(4) 1.0014(4) 0.0317(8) Uani d . 1 . .
H H5A 1.1587 0.9584 0.9783 0.048 Uiso calc R 1 . .
H H5B 1.0453 0.8332 0.9334 0.048 Uiso calc R 1 . .
H H5C 1.1353 0.8345 1.0679 0.048 Uiso calc R 1 . .
C C6 0.4408(6) 1.0359(5) 0.7641(5) 0.0502(13) Uani d . 1 . .
H H6A 0.4241 0.9573 0.7075 0.075 Uiso calc R 1 . .
H H6B 0.5184 1.0973 0.7449 0.075 Uiso calc R 1 . .
H H6C 0.3493 1.0901 0.7588 0.075 Uiso calc R 1 . .

loop_
_atom_site_aniso_label
_atom_site_aniso_U_11
_atom_site_aniso_U_22
_atom_site_aniso_U_33
_atom_site_aniso_U_12
_atom_site_aniso_U_13
_atom_site_aniso_U_23
Se1 0.02636(18) 0.0350(2) 0.0420(2) 0.00387(16) 0.01415(14) -0.0031(2)
P1 0.0210(4) 0.0227(4) 0.0225(4) 0.0011(3) 0.0029(3) -0.0025(4)
O1 0.0235(13) 0.0358(15) 0.0182(11) -0.0015(9) 0.0056(10) 0.0014(10)
O2 0.0287(12) 0.0229(11) 0.0273(12) -0.0058(9) 0.0014(10) 0.0014(11)
O3 0.0294(13) 0.0375(13) 0.0351(14) 0.0044(12) -0.0027(11) -0.0129(13)
C1 0.0289(18) 0.0251(15) 0.0266(17) -0.0075(14) 0.0088(15) 0.0013(15)
C2 0.0282(16) 0.0323(17) 0.0189(14) -0.0088(13) 0.0029(13) 0.0021(14)
C3 0.0240(17) 0.0262(17) 0.0210(15) -0.0061(13) 0.0065(14) -0.0029(14)
C4 0.039(2) 0.0370(19) 0.0292(18) -0.0188(17) 0.0060(15) -0.0077(18)
C5 0.0253(18) 0.039(2) 0.0296(18) 0.0000(14) 0.0021(14) -0.0003(18)
C6 0.044(3) 0.054(3) 0.050(3) 0.026(2) 0.003(2) 0.005(2)

loop_
_atom_type_symbol
_atom_type_description
_atom_type_scat_dispersion_real
_atom_type_scat_dispersion_imag
_atom_type_scat_source
C C 0.0033 0.0016 'International Tables Vol C Tables 4.2.6.8 and 6.1.1.4'
H H 0 0 'International Tables Vol C Tables 4.2.6.8 and 6.1.1.4'
O O 0.0106 0.006 'International Tables Vol C Tables 4.2.6.8 and 6.1.1.4'
P P 0.1023 0.0942 'International Tables Vol C Tables 4.2.6.8 and 6.1.1.4'
Se Se -0.0929 2.2259 'International Tables Vol C Tables 4.2.6.8 and 6.1.1.4'

loop_
_exptl_crystal_face_index_h
_exptl_crystal_face_index_k
_exptl_crystal_face_index_l
_exptl_crystal_face_perp_dist
-9 -9 0 0.1456
9 9 0 0.1302
4 1 14 0.2344
5 4 -15 0.246
10 -9 -1 0.202
-10 9 1 0.2066

loop_
_geom_angle_atom_site_label_1
_geom_angle_atom_site_label_2
_geom_angle_atom_site_label_3
_geom_angle_site_symmetry_1
_geom_angle_site_symmetry_3
_geom_angle
_geom_angle_publ_flag
C6 Se1 P1 . . 93.09(15) ?
O3 P1 O2 . . 112.74(15) ?
O3 P1 O1 . . 111.84(16) ?
O2 P1 O1 . . 105.49(14) ?
O3 P1 Se1 . . 114.08(12) ?
O2 P1 Se1 . . 105.16(11) ?
O1 P1 Se1 . . 106.89(10) ?
C1 O1 P1 . . 118.3(2) ?
C2 O2 P1 . . 119.0(2) ?
O1 C1 C3 . . 111.1(3) ?
O1 C1 H1A . . 109.4 ?
C3 C1 H1A . . 109.4 ?
O1 C1 H1B . . 109.4 ?
C3 C1 H1B . . 109.4 ?
H1A C1 H1B . . 108 ?
O2 C2 C3 . . 112.1(3) ?
O2 C2 H2A . . 109.2 ?
C3 C2 H2A . . 109.2 ?
O2 C2 H2B . . 109.2 ?
C3 C2 H2B . . 109.2 ?
H2A C2 H2B . . 107.9 ?
C2 C3 C1 . . 109.6(3) ?
C2 C3 C5 . . 111.5(3) ?
C1 C3 C5 . . 110.1(3) ?
C2 C3 C4 . . 107.1(3) ?
C1 C3 C4 . . 108.2(3) ?
C5 C3 C4 . . 110.3(3) ?
C3 C4 H4A . . 109.5 ?
C3 C4 H4B . . 109.5 ?
H4A C4 H4B . . 109.5 ?
C3 C4 H4C . . 109.5 ?
H4A C4 H4C . . 109.5 ?
H4B C4 H4C . . 109.5 ?
C3 C5 H5A . . 109.5 ?
C3 C5 H5B . . 109.5 ?
H5A C5 H5B . . 109.5 ?
C3 C5 H5C . . 109.5 ?
H5A C5 H5C . . 109.5 ?
H5B C5 H5C . . 109.5 ?
Se1 C6 H6A . . 109.5 ?
Se1 C6 H6B . . 109.5 ?
H6A C6 H6B . . 109.5 ?
Se1 C6 H6C . . 109.5 ?
H6A C6 H6C . . 109.5 ?
H6B C6 H6C . . 109.5 ?

loop_
_geom_bond_atom_site_label_1
_geom_bond_atom_site_label_2
_geom_bond_site_symmetry_2
_geom_bond_distance
_geom_bond_publ_flag
Se1 C6 . 1.962(6) ?
Se1 P1 . 2.2094(9) ?
P1 O3 . 1.456(3) ?
P1 O2 . 1.574(3) ?
P1 O1 . 1.579(3) ?
O1 C1 . 1.460(4) ?
O2 C2 . 1.468(4) ?
C1 C3 . 1.523(5) ?
C1 H1A . 0.99 ?
C1 H1B . 0.99 ?
C2 C3 . 1.512(5) ?
C2 H2A . 0.99 ?
C2 H2B . 0.99 ?
C3 C5 . 1.534(5) ?
C3 C4 . 1.537(5) ?
C4 H4A . 0.98 ?
C4 H4B . 0.98 ?
C4 H4C . 0.98 ?
C5 H5A . 0.98 ?
C5 H5B . 0.98 ?
C5 H5C . 0.98 ?
C6 H6A . 0.98 ?
C6 H6B . 0.98 ?
C6 H6C . 0.98 ?

loop_
_geom_torsion_atom_site_label_1
_geom_torsion_atom_site_label_2
_geom_torsion_atom_site_label_3
_geom_torsion_atom_site_label_4
_geom_torsion_site_symmetry_1
_geom_torsion_site_symmetry_2
_geom_torsion_site_symmetry_3
_geom_torsion_site_symmetry_4
_geom_torsion
_geom_torsion_publ_flag
C6 Se1 P1 O3 . . . . -61.8(2) ?
C6 Se1 P1 O2 . . . . 174.2(2) ?
C6 Se1 P1 O1 . . . . 62.4(2) ?
O3 P1 O1 C1 . . . . -166.5(2) ?
O2 P1 O1 C1 . . . . -43.6(3) ?
Se1 P1 O1 C1 . . . . 68.0(3) ?
O3 P1 O2 C2 . . . . 163.9(3) ?
O1 P1 O2 C2 . . . . 41.6(3) ?
Se1 P1 O2 C2 . . . . -71.2(3) ?
P1 O1 C1 C3 . . . . 54.9(4) ?
P1 O2 C2 C3 . . . . -51.4(4) ?
O2 C2 C3 C1 . . . . 56.3(4) ?
O2 C2 C3 C5 . . . . -65.9(4) ?
O2 C2 C3 C4 . . . . 173.4(3) ?
O1 C1 C3 C2 . . . . -58.0(4) ?
O1 C1 C3 C5 . . . . 65.0(4) ?
O1 C1 C3 C4 . . . . -174.5(3) ?

loop_
_cod_related_entry_id
_cod_related_entry_database
_cod_related_entry_code
1 ChemSpider 24744640
